data_4082067
loop_
_publ_author_name
'Rakesh, Prakul'
'Singh, Harkesh B.'
'Butcher, Ray J.'

_publ_section_title
;
 Synthesis of Selenenium Ions: Isolation of Highly Conjugated,
 pH-Sensitive
 4,4&#x2032;-Bis(methylimino)-1,1&#x2032;-binaphthylene-5-diselenenium(II)
 Triflate
;
_journal_issue 24
_journal_name_full Organometallics
_journal_page_first 7275
_journal_paper_doi 10.1021/om400460z
_journal_volume 32
_journal_year 2013
_chemical_formula_moiety 'C12 H12 Br N Se'
_chemical_formula_sum 'C12 H12 Br N Se'
_chemical_formula_weight 329.10
_chemical_name_systematic
; 
 ? 
;
_space_group_IT_number 61
_symmetry_cell_setting orthorhombic
_symmetry_space_group_name_Hall '-P 2ac 2ab'
_symmetry_space_group_name_H-M 'P b c a'
_atom_sites_solution_hydrogens geom
_atom_sites_solution_primary direct
_atom_sites_solution_secondary difmap
_audit_creation_method SHELXL-97
_cell_angle_alpha 90.00
_cell_angle_beta 90.00
_cell_angle_gamma 90.00
_cell_formula_units_Z 8
_cell_length_a 7.21921(17)
_cell_length_b 11.7082(3)
_cell_length_c 29.1083(7)
_cell_measurement_reflns_used 3366
_cell_measurement_temperature 295(2)
_cell_measurement_theta_max 77.4406
_cell_measurement_theta_min 4.5534
_cell_volume 2460.35(10)
_computing_cell_refinement
;
CrysAlisPro, Oxford Diffraction Ltd.,
Version 1.171.33.55 (release 05-01-2010 CrysAlis171 .NET)
(compiled Jan  5 2010,16:28:46)
;
_computing_data_collection
;
CrysAlisPro, Oxford Diffraction Ltd.,
Version 1.171.33.55 (release 05-01-2010 CrysAlis171 .NET)
(compiled Jan  5 2010,16:28:46)
;
_computing_data_reduction
;
CrysAlisPro, Oxford Diffraction Ltd.,
Version 1.171.33.55 (release 05-01-2010 CrysAlis171 .NET)
(compiled Jan  5 2010,16:28:46)
;
_computing_molecular_graphics 'SHELXTL (Sheldrick, 2008)'
_computing_publication_material SHELXTL
_computing_structure_refinement 'SHELXL-97 (Sheldrick, 2008)'
_computing_structure_solution 'SHELXS-97 (Sheldrick, 2008)'
_diffrn_ambient_temperature 295(2)
_diffrn_detector_area_resol_mean 10.5081
_diffrn_measured_fraction_theta_full 1.000
_diffrn_measured_fraction_theta_max 0.983
_diffrn_measurement_device_type 'Xcalibur, Ruby, Gemini'
_diffrn_measurement_method '\w scans'
_diffrn_radiation_monochromator graphite
_diffrn_radiation_source 'Enhance (Cu) X-ray Source'
_diffrn_radiation_type CuK\a
_diffrn_radiation_wavelength 1.54184
_diffrn_reflns_av_R_equivalents 0.0208
_diffrn_reflns_av_sigmaI/netI 0.0187
_diffrn_reflns_limit_h_max 9
_diffrn_reflns_limit_h_min -6
_diffrn_reflns_limit_k_max 14
_diffrn_reflns_limit_k_min -13
_diffrn_reflns_limit_l_max 36
_diffrn_reflns_limit_l_min -34
_diffrn_reflns_number 6571
_diffrn_reflns_theta_full 67.50
_diffrn_reflns_theta_max 77.66
_diffrn_reflns_theta_min 6.08
_exptl_absorpt_coefficient_mu 7.661
_exptl_absorpt_correction_T_max 1.00000
_exptl_absorpt_correction_T_min 0.23789
_exptl_absorpt_correction_type multi-scan
_exptl_absorpt_process_details
;
CrysAlisPro, Oxford Diffraction Ltd.,
Version 1.171.33.55 (release 05-01-2010 CrysAlis171 .NET)
(compiled Jan  5 2010,16:28:46)
Empirical absorption correction using spherical harmonics,
 implemented in SCALE3 ABSPACK scaling algorithm.
;
_exptl_crystal_colour 'pale yellow'
_exptl_crystal_density_diffrn 1.777
_exptl_crystal_density_method 'not measured'
_exptl_crystal_description plate
_exptl_crystal_F_000 1280
_exptl_crystal_size_max 0.44
_exptl_crystal_size_mid 0.35
_exptl_crystal_size_min 0.14
_refine_diff_density_max 0.835
_refine_diff_density_min -0.375
_refine_diff_density_rms 0.076
_refine_ls_extinction_method none
_refine_ls_goodness_of_fit_ref 1.051
_refine_ls_hydrogen_treatment constr
_refine_ls_matrix_type full
_refine_ls_number_parameters 138
_refine_ls_number_reflns 2578
_refine_ls_number_restraints 0
_refine_ls_restrained_S_all 1.051
_refine_ls_R_factor_all 0.0485
_refine_ls_R_factor_gt 0.0378
_refine_ls_shift/su_max 0.001
_refine_ls_shift/su_mean 0.000
_refine_ls_structure_factor_coef Fsqd
_refine_ls_weighting_details 'calc w=1/[\s^2^(Fo^2^)+(0.0583P)^2^+1.9965P] where P=(Fo^2^+2Fc^2^)/3'
_refine_ls_weighting_scheme calc
_refine_ls_wR_factor_gt 0.1056
_refine_ls_wR_factor_ref 0.1108
_reflns_number_gt 2017
_reflns_number_total 2578
_reflns_threshold_expression I>2\s(I)
_cod_data_source_file om400460z_si_002.cif
_cod_data_source_block 17
_cod_original_cell_volume 2460.34(10)
_cod_database_code 4082067

loop_
_symmetry_equiv_pos_as_xyz
'x, y, z'
'-x+1/2, -y, z+1/2'
'x+1/2, -y+1/2, -z'
'-x, y+1/2, -z+1/2'
'-x, -y, -z'
'x-1/2, y, -z-1/2'
'-x-1/2, y-1/2, z'
'x, -y-1/2, z-1/2'

loop_
_atom_site_label
_atom_site_type_symbol
_atom_site_fract_x
_atom_site_fract_y
_atom_site_fract_z
_atom_site_U_iso_or_equiv
_atom_site_adp_type
_atom_site_occupancy
_atom_site_symmetry_multiplicity
_atom_site_calc_flag
_atom_site_refinement_flags
Se Se 0.50524(6) 0.60186(3) 0.564590(14) 0.05046(15) Uani 1 1 d .
Br Br 0.26094(7) 0.44446(5) 0.55265(2) 0.07323(19) Uani 1 1 d .
N N 0.7189(4) 0.7299(3) 0.57698(11) 0.0500(7) Uani 1 1 d .
C1 C 0.4353(5) 0.6360(4) 0.62676(13) 0.0527(9) Uani 1 1 d .
C2 C 0.3041(7) 0.5810(5) 0.65202(18) 0.0751(14) Uani 1 1 d .
H2A H 0.2393 0.5193 0.6398 0.090 Uiso 1 1 calc R
C3 C 0.2686(8) 0.6196(6) 0.6971(2) 0.0925(18) Uani 1 1 d .
H3A H 0.1806 0.5811 0.7146 0.111 Uiso 1 1 calc R
C4 C 0.3565(8) 0.7097(6) 0.71607(18) 0.0893(17) Uani 1 1 d .
H4A H 0.3287 0.7320 0.7459 0.107 Uiso 1 1 calc R
C5 C 0.4916(7) 0.7704(4) 0.69038(16) 0.0680(12) Uani 1 1 d .
C6 C 0.5873(9) 0.8669(5) 0.70674(17) 0.0806(15) Uani 1 1 d .
H6A H 0.5590 0.8958 0.7357 0.097 Uiso 1 1 calc R
C7 C 0.7204(10) 0.9187(4) 0.68111(18) 0.0838(17) Uani 1 1 d .
H7A H 0.7795 0.9837 0.6922 0.101 Uiso 1 1 calc R
C8 C 0.7692(8) 0.8738(4) 0.63775(16) 0.0728(13) Uani 1 1 d .
H8A H 0.8648 0.9066 0.6209 0.087 Uiso 1 1 calc R
C9 C 0.6759(6) 0.7827(3) 0.62082(14) 0.0535(9) Uani 1 1 d .
C10 C 0.5339(6) 0.7295(3) 0.64572(14) 0.0527(9) Uani 1 1 d .
C11 C 0.8989(6) 0.6668(4) 0.57841(19) 0.0691(12) Uani 1 1 d .
H11A H 0.9986 0.7201 0.5824 0.104 Uiso 1 1 calc R
H11B H 0.9157 0.6257 0.5502 0.104 Uiso 1 1 calc R
H11C H 0.8979 0.6140 0.6036 0.104 Uiso 1 1 calc R
C12 C 0.7166(6) 0.8110(4) 0.53763(14) 0.0581(10) Uani 1 1 d .
H12A H 0.8242 0.8590 0.5390 0.087 Uiso 1 1 calc R
H12B H 0.6071 0.8573 0.5392 0.087 Uiso 1 1 calc R
H12C H 0.7169 0.7689 0.5093 0.087 Uiso 1 1 calc R

loop_
_atom_site_aniso_label
_atom_site_aniso_U_11
_atom_site_aniso_U_22
_atom_site_aniso_U_33
_atom_site_aniso_U_23
_atom_site_aniso_U_13
_atom_site_aniso_U_12
Se 0.0493(2) 0.0479(2) 0.0542(2) -0.00052(16) 0.00056(16) 0.00390(18)
Br 0.0565(3) 0.0677(3) 0.0954(4) -0.0149(3) -0.0007(3) -0.0087(2)
N 0.0489(18) 0.0453(16) 0.0559(16) 0.0053(14) 0.0021(14) 0.0012(14)
C1 0.0452(19) 0.059(2) 0.054(2) -0.0005(17) 0.0032(16) 0.0062(18)
C2 0.059(3) 0.091(4) 0.075(3) -0.005(3) 0.013(2) -0.013(3)
C3 0.074(3) 0.130(5) 0.074(3) -0.002(3) 0.024(3) -0.015(3)
C4 0.087(4) 0.118(5) 0.062(3) -0.013(3) 0.019(3) 0.004(4)
C5 0.073(3) 0.073(3) 0.059(2) -0.003(2) -0.003(2) 0.013(2)
C6 0.107(4) 0.074(3) 0.060(3) -0.013(2) -0.009(3) 0.014(3)
C7 0.126(5) 0.057(3) 0.068(3) -0.003(2) -0.018(3) -0.013(3)
C8 0.102(4) 0.059(2) 0.058(2) 0.0075(19) -0.005(3) -0.014(3)
C9 0.062(2) 0.048(2) 0.0507(19) 0.0037(16) -0.0055(17) 0.0019(18)
C10 0.055(2) 0.052(2) 0.0519(19) 0.0022(16) -0.0015(16) 0.0115(18)
C11 0.050(2) 0.064(3) 0.093(3) 0.008(2) 0.001(2) 0.007(2)
C12 0.069(3) 0.052(2) 0.0534(19) 0.0076(17) 0.0009(19) -0.008(2)

loop_
_atom_type_symbol
_atom_type_description
_atom_type_scat_dispersion_real
_atom_type_scat_dispersion_imag
_atom_type_scat_source
C C 0.0181 0.0091 'International Tables Vol C Tables 4.2.6.8 and 6.1.1.4'
H H 0.0000 0.0000 'International Tables Vol C Tables 4.2.6.8 and 6.1.1.4'
N N 0.0311 0.0180 'International Tables Vol C Tables 4.2.6.8 and 6.1.1.4'
Se Se -0.7943 1.1372 'International Tables Vol C Tables 4.2.6.8 and 6.1.1.4'
Br Br -0.6763 1.2805 'International Tables Vol C Tables 4.2.6.8 and 6.1.1.4'

loop_
_geom_angle_atom_site_label_1
_geom_angle_atom_site_label_2
_geom_angle_atom_site_label_3
_geom_angle
C1 Se N 83.51(15)
C1 Se Br 95.52(13)
N Se Br 177.30(9)
C9 N C12 113.8(3)
C9 N C11 111.8(3)
C12 N C11 110.3(3)
C9 N Se 106.7(2)
C12 N Se 107.6(2)
C11 N Se 106.2(3)
C2 C1 C10 120.3(4)
C2 C1 Se 126.4(4)
C10 C1 Se 113.3(3)
C1 C2 C3 118.5(5)
C1 C2 H2A 120.8
C3 C2 H2A 120.8
C4 C3 C2 123.1(5)
C4 C3 H3A 118.5
C2 C3 H3A 118.5
C3 C4 C5 120.0(5)
C3 C4 H4A 120.0
C5 C4 H4A 120.0
C6 C5 C10 118.4(5)
C6 C5 C4 124.1(5)
C10 C5 C4 117.5(5)
C7 C6 C5 121.3(5)
C7 C6 H6A 119.4
C5 C6 H6A 119.4
C6 C7 C8 120.1(5)
C6 C7 H7A 120.0
C8 C7 H7A 120.0
C9 C8 C7 119.6(5)
C9 C8 H8A 120.2
C7 C8 H8A 120.2
C8 C9 C10 121.7(4)
C8 C9 N 123.3(4)
C10 C9 N 115.0(3)
C9 C10 C1 120.6(4)
C9 C10 C5 118.8(4)
C1 C10 C5 120.6(4)
N C11 H11A 109.5
N C11 H11B 109.5
H11A C11 H11B 109.5
N C11 H11C 109.5
H11A C11 H11C 109.5
H11B C11 H11C 109.5
N C12 H12A 109.5
N C12 H12B 109.5
H12A C12 H12B 109.5
N C12 H12C 109.5
H12A C12 H12C 109.5
H12B C12 H12C 109.5

loop_
_geom_bond_atom_site_label_1
_geom_bond_atom_site_label_2
_geom_bond_distance
Se C1 1.921(4)
Se N 2.181(3)
Se Br 2.5744(6)
N C9 1.451(5)
N C12 1.487(5)
N C11 1.496(5)
C1 C2 1.361(6)
C1 C10 1.418(6)
C2 C3 1.412(8)
C2 H2A 0.9300
C3 C4 1.349(8)
C3 H3A 0.9300
C4 C5 1.420(7)
C4 H4A 0.9300
C5 C6 1.407(7)
C5 C10 1.419(6)
C6 C7 1.359(8)
C6 H6A 0.9300
C7 C8 1.412(7)
C7 H7A 0.9300
C8 C9 1.354(6)
C8 H8A 0.9300
C9 C10 1.401(6)
C11 H11A 0.9600
C11 H11B 0.9600
C11 H11C 0.9600
C12 H12A 0.9600
C12 H12B 0.9600
C12 H12C 0.9600

loop_
_geom_torsion_atom_site_label_1
_geom_torsion_atom_site_label_2
_geom_torsion_atom_site_label_3
_geom_torsion_atom_site_label_4
_geom_torsion
C1 Se N C9 -8.8(2)
Br Se N C9 -78(2)
C1 Se N C12 -131.2(3)
Br Se N C12 159.7(18)
C1 Se N C11 110.7(3)
Br Se N C11 42(2)
N Se C1 C2 -173.8(4)
Br Se C1 C2 3.7(4)
N Se C1 C10 7.1(3)
Br Se C1 C10 -175.5(3)
C10 C1 C2 C3 0.3(8)
Se C1 C2 C3 -178.8(4)
C1 C2 C3 C4 1.1(10)
C2 C3 C4 C5 0.1(10)
C3 C4 C5 C6 178.5(6)
C3 C4 C5 C10 -2.6(8)
C10 C5 C6 C7 -1.5(8)
C4 C5 C6 C7 177.4(5)
C5 C6 C7 C8 -2.0(9)
C6 C7 C8 C9 3.5(8)
C7 C8 C9 C10 -1.5(7)
C7 C8 C9 N -178.9(4)
C12 N C9 C8 -55.1(5)
C11 N C9 C8 70.7(5)
Se N C9 C8 -173.6(4)
C12 N C9 C10 127.4(4)
C11 N C9 C10 -106.9(4)
Se N C9 C10 8.8(4)
C8 C9 C10 C1 178.4(4)
N C9 C10 C1 -4.0(5)
C8 C9 C10 C5 -2.0(6)
N C9 C10 C5 175.6(4)
C2 C1 C10 C9 176.6(4)
Se C1 C10 C9 -4.2(5)
C2 C1 C10 C5 -3.0(6)
Se C1 C10 C5 176.3(3)
C6 C5 C10 C9 3.5(6)
C4 C5 C10 C9 -175.5(4)
C6 C5 C10 C1 -177.0(4)
C4 C5 C10 C1 4.1(7)
